data_7217256
loop_
_publ_author_name
'Liu, Shuang-De'
'Kuo, Bing-Chiuan'
'Liu, Yen-Wen'
'Lee, Jing-Yi'
'Wong, Kwun Yip'
'Lee, Hon Man'

_publ_section_title
;
 Tuning of net architectures of Ni(ii) and Zn(ii) coordination polymers
 using isomeric organic linkers
;
_journal_issue 37
_journal_name_full CrystEngComm
_journal_page_first 8874
_journal_paper_doi 10.1039/C4CE01072H
_journal_volume 16
_journal_year 2014
_chemical_formula_moiety '2(C21 H13 N3 O7 Zn2), 2(H1 O0.50)'
_chemical_formula_sum 'C42 H28 N6 O15 Zn4'
_chemical_formula_weight 1118.18
_space_group_IT_number 15
_symmetry_cell_setting monoclinic
_symmetry_Int_Tables_number 15
_symmetry_space_group_name_Hall '-C 2yc'
_symmetry_space_group_name_H-M 'C 1 2/c 1'
_atom_sites_solution_hydrogens geom
_atom_sites_solution_primary direct
_atom_sites_solution_secondary difmap
_audit_creation_method SHELXL-97
_cell_angle_alpha 90.00
_cell_angle_beta 115.467(10)
_cell_angle_gamma 90.00
_cell_formula_units_Z 4
_cell_length_a 20.233(4)
_cell_length_b 10.901(2)
_cell_length_c 20.355(4)
_cell_measurement_reflns_used 6718
_cell_measurement_temperature 150(2)
_cell_measurement_theta_max 27.9
_cell_measurement_theta_min 2.2
_cell_volume 4053.3(14)
_computing_cell_refinement 'SAINT (Bruker, 2007)'
_computing_data_collection 'APEX2 (Bruker, 2007)'
_computing_data_reduction 'SAINT (Bruker, 2007)'
_computing_molecular_graphics 'SHELXTL (Sheldrick, 2008)'
_computing_publication_material 'DIAMOND (Brandenburg, 2006)'
_computing_structure_refinement 'SHELXTL (Sheldrick, 2008)'
_computing_structure_solution 'SHELXTL (Sheldrick, 2008)'
_diffrn_ambient_temperature 150(2)
_diffrn_measured_fraction_theta_full 0.998
_diffrn_measured_fraction_theta_max 0.998
_diffrn_measurement_device_type 'Bruker SMART APEXII'
_diffrn_measurement_method \w
_diffrn_radiation_monochromator graphite
_diffrn_radiation_probe x-ray
_diffrn_radiation_type MoK\a
_diffrn_radiation_wavelength 0.71073
_diffrn_reflns_av_R_equivalents 0.0839
_diffrn_reflns_av_unetI/netI 0.0607
_diffrn_reflns_limit_h_max 24
_diffrn_reflns_limit_h_min -25
_diffrn_reflns_limit_k_max 13
_diffrn_reflns_limit_k_min -13
_diffrn_reflns_limit_l_max 25
_diffrn_reflns_limit_l_min -25
_diffrn_reflns_number 22682
_diffrn_reflns_theta_full 26.50
_diffrn_reflns_theta_max 26.50
_diffrn_reflns_theta_min 2.18
_diffrn_source 'fine-focus sealed tube'
_diffrn_standards_decay_% 0
_diffrn_standards_interval_count 0
_diffrn_standards_interval_time 0
_diffrn_standards_number 0
_exptl_absorpt_coefficient_mu 2.422
_exptl_absorpt_correction_T_max 0.7264
_exptl_absorpt_correction_T_min 0.7112
_exptl_absorpt_correction_type multi-scan
_exptl_absorpt_process_details 'SADABS (Sheldrick, 2003)'
_exptl_crystal_colour orange-yellow
_exptl_crystal_density_diffrn 1.832
_exptl_crystal_density_method 'not measured'
_exptl_crystal_description block
_exptl_crystal_F_000 2248
_exptl_crystal_preparation Luminescent
_exptl_crystal_size_max 0.15
_exptl_crystal_size_mid 0.15
_exptl_crystal_size_min 0.14
_refine_diff_density_max 1.308
_refine_diff_density_min -1.997
_refine_diff_density_rms 0.186
_refine_ls_extinction_coef 0.0028(5)
_refine_ls_extinction_expression Fc^*^=kFc[1+0.001xFc^2^\l^3^/sin(2\q)]^-1/4^
_refine_ls_extinction_method SHELXL
_refine_ls_goodness_of_fit_ref 1.069
_refine_ls_hydrogen_treatment constr
_refine_ls_matrix_type full
_refine_ls_number_parameters 315
_refine_ls_number_reflns 4202
_refine_ls_number_restraints 1
_refine_ls_restrained_S_all 1.069
_refine_ls_R_factor_all 0.0906
_refine_ls_R_factor_gt 0.0842
_refine_ls_shift/su_max 0.000
_refine_ls_shift/su_mean 0.000
_refine_ls_structure_factor_coef Fsqd
_refine_ls_weighting_details 'calc w=1/[\s^2^(Fo^2^)+(0.1700P)^2^+0.0000P] where P=(Fo^2^+2Fc^2^)/3'
_refine_ls_weighting_scheme calc
_refine_ls_wR_factor_gt 0.2378
_refine_ls_wR_factor_ref 0.2432
_reflns_number_gt 3309
_reflns_number_total 4202
_reflns_threshold_expression I>2\s
_cod_data_source_file c4ce01072h2.cif
_cod_data_source_block sdl236
_cod_depositor_comments 'Adding full bibliography for 7217251--7217256.cif.'
_cod_original_cell_volume 4053.3(13)
_cod_original_sg_symbol_Hall 'F 2 -2d'
_cod_original_sg_symbol_H-M 'C 2/c'
_cod_database_code 7217256

loop_
_symmetry_equiv_pos_as_xyz
'x, y, z'
'-x, y, -z+1/2'
'x+1/2, y+1/2, z'
'-x+1/2, y+1/2, -z+1/2'
'-x, -y, -z'
'x, -y, z-1/2'
'-x+1/2, -y+1/2, -z'
'x+1/2, -y+1/2, z-1/2'

loop_
_atom_site_label
_atom_site_type_symbol
_atom_site_fract_x
_atom_site_fract_y
_atom_site_fract_z
_atom_site_U_iso_or_equiv
_atom_site_adp_type
_atom_site_occupancy
_atom_site_symmetry_multiplicity
_atom_site_calc_flag
_atom_site_refinement_flags
C1 C 0.0699(3) -0.1935(6) 0.4202(3) 0.0406(13) Uani 1 1 d .
H1 H 0.0303 -0.1459 0.4195 0.049 Uiso 1 1 calc R
C2 C 0.1023(3) -0.2880(5) 0.4675(3) 0.0411(13) Uani 1 1 d .
C3 C 0.1567(3) -0.2603(5) 0.3932(3) 0.0407(13) Uani 1 1 d .
C4 C 0.2073(4) -0.2839(6) 0.3635(4) 0.0471(15) Uani 1 1 d .
H4 H 0.2053 -0.2398 0.3224 0.057 Uiso 1 1 calc R
C5 C 0.2588(4) -0.3722(6) 0.3960(4) 0.0480(15) Uani 1 1 d .
H5 H 0.2923 -0.3925 0.3763 0.058 Uiso 1 1 calc R
C6 C 0.2630(3) -0.4340(6) 0.4587(4) 0.0460(15) Uani 1 1 d .
H6 H 0.3012 -0.4916 0.4823 0.055 Uiso 1 1 calc R
C7 C 0.2141(3) -0.4125(6) 0.4852(3) 0.0440(14) Uani 1 1 d .
H7 H 0.2174 -0.4543 0.5275 0.053 Uiso 1 1 calc R
C8 C -0.1013(3) 0.2252(6) 0.0634(3) 0.0405(13) Uani 1 1 d .
C9 C 0.0691(4) 0.4198(6) 0.1444(4) 0.0507(16) Uani 1 1 d .
H9 H 0.0633 0.4481 0.1858 0.061 Uiso 1 1 calc R
C10 C 0.0837(4) 0.5044(6) 0.1017(4) 0.0518(16) Uani 1 1 d .
H10 H 0.0876 0.5891 0.1135 0.062 Uiso 1 1 calc R
C11 C 0.0724(3) 0.2607(6) 0.0721(3) 0.0400(13) Uani 1 1 d .
H11 H 0.0676 0.1756 0.0610 0.048 Uiso 1 1 calc R
C12 C 0.0895(3) 0.3395(5) 0.0274(3) 0.0411(14) Uani 1 1 d .
C13 C 0.0927(4) 0.4647(6) 0.0422(4) 0.0457(15) Uani 1 1 d .
H13 H 0.1011 0.5219 0.0113 0.055 Uiso 1 1 calc R
C14 C 0.1145(3) -0.0717(5) 0.1752(3) 0.0379(13) Uani 1 1 d .
C15 C 0.1475(3) -0.1423(5) 0.1336(3) 0.0381(13) Uani 1 1 d .
C16 C 0.1129(3) -0.1441(5) 0.0577(3) 0.0383(13) Uani 1 1 d .
H16 H 0.0703 -0.0960 0.0324 0.046 Uiso 1 1 calc R
C17 C 0.1406(3) -0.2160(5) 0.0190(3) 0.0369(12) Uani 1 1 d .
C18 C 0.2049(3) -0.2814(5) 0.0565(3) 0.0393(13) Uani 1 1 d .
H18 H 0.2237 -0.3315 0.0303 0.047 Uiso 1 1 calc R
C19 C 0.2419(3) -0.2743(5) 0.1316(3) 0.0385(13) Uani 1 1 d .
C20 C 0.2129(3) -0.2061(5) 0.1702(3) 0.0401(13) Uani 1 1 d .
H20 H 0.2375 -0.2028 0.2218 0.048 Uiso 1 1 calc R
C21 C 0.1880(3) 0.1558(5) 0.3298(3) 0.0410(14) Uani 1 1 d .
N1 N 0.0626(3) 0.2987(5) 0.1295(3) 0.0421(12) Uani 1 1 d .
N2 N 0.1022(3) -0.1766(5) 0.3736(3) 0.0415(12) Uani 1 1 d .
N3 N 0.1587(3) -0.3292(4) 0.4505(3) 0.0378(11) Uani 1 1 d .
O1 O 0.0754(2) 0.0197(4) 0.1444(2) 0.0441(10) Uani 1 1 d .
O2 O 0.1260(2) -0.1102(4) 0.2378(2) 0.0457(10) Uani 1 1 d .
O3 O 0.1445(3) 0.1927(4) 0.2681(2) 0.0520(12) Uani 1 1 d .
O4 O 0.1784(2) 0.0638(4) 0.3628(2) 0.0439(10) Uani 1 1 d .
O5 O 0.0000 0.0484(5) 0.2500 0.0366(12) Uani 1 2 d S
O6 O -0.0593(2) 0.1372(4) 0.0955(2) 0.0422(10) Uani 1 1 d .
O7 O -0.1111(3) 0.3207(4) 0.0910(3) 0.0529(12) Uani 1 1 d .
O8 O 0.0000 0.2995(8) 0.2500 0.109(5) Uani 1 2 d SD
H8 H -0.0290 0.3489 0.2232 0.131 Uiso 1 1 d GD
O9 O 0.0722(7) 0.4896(11) 0.3064(6) 0.071(3) Uani 0.50 1 d P
Zn1 Zn 0.03473(3) 0.15871(6) 0.19022(4) 0.0370(3) Uani 1 1 d .
Zn2 Zn 0.08949(3) -0.03478(6) 0.30722(4) 0.0377(3) Uani 1 1 d .

loop_
_atom_site_aniso_label
_atom_site_aniso_U_11
_atom_site_aniso_U_22
_atom_site_aniso_U_33
_atom_site_aniso_U_23
_atom_site_aniso_U_13
_atom_site_aniso_U_12
C1 0.036(3) 0.037(3) 0.043(3) 0.000(3) 0.011(3) 0.003(2)
C2 0.038(3) 0.036(3) 0.041(3) -0.005(2) 0.009(3) 0.000(2)
C3 0.039(3) 0.034(3) 0.042(3) 0.001(2) 0.010(3) -0.001(2)
C4 0.047(4) 0.042(4) 0.050(4) 0.003(3) 0.020(3) 0.004(3)
C5 0.041(3) 0.044(4) 0.054(4) 0.005(3) 0.016(3) 0.007(3)
C6 0.038(3) 0.039(3) 0.055(4) 0.002(3) 0.015(3) 0.006(2)
C7 0.039(3) 0.036(3) 0.045(3) 0.003(3) 0.005(3) 0.005(2)
C8 0.032(3) 0.041(3) 0.037(3) -0.003(2) 0.004(2) 0.004(2)
C9 0.052(4) 0.043(4) 0.052(4) -0.005(3) 0.017(3) -0.005(3)
C10 0.057(4) 0.035(3) 0.058(4) -0.006(3) 0.021(4) -0.003(3)
C11 0.035(3) 0.036(3) 0.043(3) 0.000(2) 0.011(3) -0.004(2)
C12 0.035(3) 0.039(3) 0.040(3) -0.002(2) 0.008(3) 0.000(2)
C13 0.045(4) 0.038(3) 0.051(4) 0.003(3) 0.018(3) -0.004(2)
C14 0.033(3) 0.035(3) 0.034(3) -0.006(2) 0.003(2) -0.005(2)
C15 0.034(3) 0.034(3) 0.039(3) 0.000(2) 0.009(3) 0.000(2)
C16 0.032(3) 0.029(3) 0.043(3) 0.004(2) 0.006(3) 0.003(2)
C17 0.031(3) 0.034(3) 0.037(3) 0.000(2) 0.007(2) 0.000(2)
C18 0.037(3) 0.032(3) 0.042(3) -0.001(2) 0.011(3) 0.001(2)
C19 0.036(3) 0.032(3) 0.038(3) -0.001(2) 0.007(3) 0.000(2)
C20 0.035(3) 0.036(3) 0.038(3) -0.002(2) 0.005(3) 0.004(2)
C21 0.037(3) 0.038(3) 0.039(3) -0.003(2) 0.008(3) 0.001(2)
N1 0.037(3) 0.040(3) 0.040(3) 0.002(2) 0.008(2) 0.000(2)
N2 0.038(3) 0.039(3) 0.041(3) 0.007(2) 0.010(2) 0.005(2)
N3 0.036(2) 0.031(2) 0.042(3) 0.002(2) 0.012(2) 0.0018(19)
O1 0.045(2) 0.038(2) 0.042(2) 0.0024(18) 0.012(2) 0.0069(18)
O2 0.046(2) 0.044(2) 0.040(2) 0.0021(19) 0.012(2) 0.0094(19)
O3 0.046(3) 0.054(3) 0.043(2) 0.005(2) 0.007(2) -0.014(2)
O4 0.037(2) 0.041(2) 0.043(2) -0.0003(19) 0.0069(19) -0.0052(18)
O5 0.031(3) 0.038(3) 0.035(3) 0.000 0.008(2) 0.000
O6 0.034(2) 0.043(2) 0.040(2) 0.0026(18) 0.0067(19) 0.0004(17)
O7 0.048(3) 0.050(3) 0.045(3) -0.010(2) 0.004(2) 0.008(2)
O8 0.182(12) 0.039(5) 0.190(13) 0.000 0.160(12) 0.000
O9 0.087(8) 0.049(6) 0.053(6) -0.003(5) 0.007(6) -0.022(6)
Zn1 0.0325(4) 0.0340(5) 0.0362(5) 0.0016(3) 0.0070(3) 0.0004(2)
Zn2 0.0317(4) 0.0341(5) 0.0377(5) 0.0022(3) 0.0059(3) 0.0005(2)

loop_
_atom_type_symbol
_atom_type_description
_atom_type_scat_dispersion_real
_atom_type_scat_dispersion_imag
_atom_type_scat_source
C C 0.0033 0.0016 'International Tables Vol C Tables 4.2.6.8 and 6.1.1.4'
H H 0.0000 0.0000 'International Tables Vol C Tables 4.2.6.8 and 6.1.1.4'
N N 0.0061 0.0033 'International Tables Vol C Tables 4.2.6.8 and 6.1.1.4'
O O 0.0106 0.0060 'International Tables Vol C Tables 4.2.6.8 and 6.1.1.4'
Zn Zn 0.2839 1.4301 'International Tables Vol C Tables 4.2.6.8 and 6.1.1.4'

loop_
_geom_angle_atom_site_label_1
_geom_angle_atom_site_label_2
_geom_angle_atom_site_label_3
_geom_angle
_geom_angle_site_symmetry_1
_geom_angle_site_symmetry_3
C2 C1 N2 111.1(5) . .
C2 C1 H1 124.4 . .
N2 C1 H1 124.4 . .
C1 C2 N3 105.1(5) . .
C1 C2 C12 132.2(6) . 6_556
N3 C2 C12 122.6(5) . 6_556
N2 C3 N3 110.0(6) . .
N2 C3 C4 130.0(6) . .
N3 C3 C4 120.0(6) . .
C5 C4 C3 117.5(6) . .
C5 C4 H4 121.2 . .
C3 C4 H4 121.2 . .
C4 C5 C6 120.8(6) . .
C4 C5 H5 119.6 . .
C6 C5 H5 119.6 . .
C7 C6 C5 121.0(6) . .
C7 C6 H6 119.5 . .
C5 C6 H6 119.5 . .
C6 C7 N3 119.3(6) . .
C6 C7 H7 120.4 . .
N3 C7 H7 120.4 . .
O7 C8 O6 127.5(6) . .
O7 C8 C17 116.5(5) . 5
O6 C8 C17 115.9(5) . 5
N1 C9 C10 122.4(7) . .
N1 C9 H9 118.8 . .
C10 C9 H9 118.8 . .
C13 C10 C9 119.4(6) . .
C13 C10 H10 120.3 . .
C9 C10 H10 120.3 . .
N1 C11 C12 123.4(6) . .
N1 C11 H11 118.3 . .
C12 C11 H11 118.3 . .
C13 C12 C11 117.6(6) . .
C13 C12 C2 123.2(6) . 6
C11 C12 C2 119.2(5) . 6
C10 C13 C12 119.3(6) . .
C10 C13 H13 120.4 . .
C12 C13 H13 120.4 . .
O1 C14 O2 124.6(6) . .
O1 C14 C15 117.5(5) . .
O2 C14 C15 117.8(5) . .
C20 C15 C16 119.6(6) . .
C20 C15 C14 120.3(5) . .
C16 C15 C14 120.1(5) . .
C17 C16 C15 120.3(5) . .
C17 C16 H16 119.9 . .
C15 C16 H16 119.9 . .
C16 C17 C18 119.3(6) . .
C16 C17 C8 121.1(5) . 5
C18 C17 C8 119.6(5) . 5
C19 C18 C17 120.8(6) . .
C19 C18 H18 119.6 . .
C17 C18 H18 119.6 . .
C20 C19 C18 119.8(5) . .
C20 C19 C21 120.8(5) . 4_545
C18 C19 C21 119.4(5) . 4_545
C19 C20 C15 120.1(6) . .
C19 C20 H20 120.0 . .
C15 C20 H20 120.0 . .
O3 C21 O4 125.8(6) . .
O3 C21 C19 117.5(6) . 4
O4 C21 C19 116.8(5) . 4
C11 N1 C9 117.8(6) . .
C11 N1 Zn1 116.8(4) . .
C9 N1 Zn1 125.4(5) . .
C3 N2 C1 105.9(5) . .
C3 N2 Zn2 125.0(4) . .
C1 N2 Zn2 127.5(4) . .
C3 N3 C7 121.1(6) . .
C3 N3 C2 107.8(5) . .
C7 N3 C2 130.8(6) . .
C14 O1 Zn1 128.7(4) . .
C14 O2 Zn2 127.1(4) . .
C21 O3 Zn1 138.5(4) . .
C21 O4 Zn2 115.8(4) . .
Zn2 O5 Zn2 123.3(3) . 2
Zn2 O5 Zn1 99.46(4) . .
Zn2 O5 Zn1 113.33(4) 2 .
Zn2 O5 Zn1 113.33(4) . 2
Zn2 O5 Zn1 99.46(4) 2 2
Zn1 O5 Zn1 107.7(3) . 2
C8 O6 Zn1 122.9(4) . .
Zn1 O8 Zn1 94.0(3) . 2
Zn1 O8 H8 121(10) 2 .
O5 Zn1 O6 94.30(13) . .
O5 Zn1 O1 98.03(18) . .
O6 Zn1 O1 83.31(17) . .
O5 Zn1 O3 100.04(13) . .
O6 Zn1 O3 164.39(19) . .
O1 Zn1 O3 88.57(19) . .
O5 Zn1 N1 171.38(18) . .
O6 Zn1 N1 84.79(18) . .
O1 Zn1 N1 90.39(19) . .
O3 Zn1 N1 81.94(18) . .
O5 Zn1 O8 79.1(2) . .
O6 Zn1 O8 101.92(13) . .
O1 Zn1 O8 174.17(14) . .
O3 Zn1 O8 86.93(15) . .
N1 Zn1 O8 92.6(2) . .
O5 Zn1 Zn2 38.68(6) . .
O6 Zn1 Zn2 122.56(12) . .
O1 Zn1 Zn2 76.55(12) . .
O3 Zn1 Zn2 67.84(12) . .
N1 Zn1 Zn2 147.07(13) . .
O8 Zn1 Zn2 98.29(13) . .
O5 Zn2 O4 118.8(2) . .
O5 Zn2 N2 126.39(19) . .
O4 Zn2 N2 102.3(2) . .
O5 Zn2 O2 107.54(13) . .
O4 Zn2 O2 95.97(19) . .
N2 Zn2 O2 100.3(2) . .
O5 Zn2 Zn1 41.86(9) . .
O4 Zn2 Zn1 90.37(13) . .
N2 Zn2 Zn1 166.88(16) . .
O2 Zn2 Zn1 81.57(13) . .

loop_
_geom_bond_atom_site_label_1
_geom_bond_atom_site_label_2
_geom_bond_distance
_geom_bond_site_symmetry_2
C1 C2 1.370(9) .
C1 N2 1.375(8) .
C1 H1 0.9500 .
C2 N3 1.400(8) .
C2 C12 1.462(9) 6_556
C3 N2 1.352(8) .
C3 N3 1.373(8) .
C3 C4 1.419(9) .
C4 C5 1.363(9) .
C4 H4 0.9500 .
C5 C6 1.412(9) .
C5 H5 0.9500 .
C6 C7 1.337(9) .
C6 H6 0.9500 .
C7 N3 1.379(8) .
C7 H7 0.9500 .
C8 O7 1.239(7) .
C8 O6 1.262(7) .
C8 C17 1.520(8) 5
C9 N1 1.348(8) .
C9 C10 1.384(10) .
C9 H9 0.9500 .
C10 C13 1.370(10) .
C10 H10 0.9500 .
C11 N1 1.333(8) .
C11 C12 1.398(9) .
C11 H11 0.9500 .
C12 C13 1.393(8) .
C12 C2 1.462(9) 6
C13 H13 0.9500 .
C14 O1 1.259(7) .
C14 O2 1.265(7) .
C14 C15 1.497(9) .
C15 C20 1.394(8) .
C15 C16 1.395(8) .
C16 C17 1.388(8) .
C16 H16 0.9500 .
C17 C18 1.389(8) .
C17 C8 1.520(8) 5
C18 C19 1.384(8) .
C18 H18 0.9500 .
C19 C20 1.384(8) .
C19 C21 1.500(8) 4_545
C20 H20 0.9500 .
C21 O3 1.250(8) .
C21 O4 1.267(8) .
C21 C19 1.500(8) 4
N1 Zn1 2.185(5) .
N2 Zn2 1.996(5) .
O1 Zn1 2.123(4) .
O2 Zn2 2.028(4) .
O3 Zn1 2.134(4) .
O4 Zn2 1.980(4) .
O5 Zn2 1.909(3) .
O5 Zn2 1.909(3) 2
O5 Zn1 2.038(3) .
O5 Zn1 2.038(3) 2
O6 Zn1 2.059(4) .
O8 Zn1 2.251(6) .
O8 Zn1 2.251(6) 2
O8 H8 0.8100 .
Zn1 Zn2 3.0130(10) .

loop_
_geom_torsion_atom_site_label_1
_geom_torsion_atom_site_label_2
_geom_torsion_atom_site_label_3
_geom_torsion_atom_site_label_4
_geom_torsion
_geom_torsion_site_symmetry_1
_geom_torsion_site_symmetry_4
N2 C1 C2 N3 1.6(7) . .
N2 C1 C2 C12 178.5(6) . 6_556
N2 C3 C4 C5 177.8(7) . .
N3 C3 C4 C5 -3.0(9) . .
C3 C4 C5 C6 -2.5(10) . .
C4 C5 C6 C7 3.9(11) . .
C5 C6 C7 N3 0.2(10) . .
N1 C9 C10 C13 -0.5(11) . .
N1 C11 C12 C13 -3.2(9) . .
N1 C11 C12 C2 177.3(6) . 6
C9 C10 C13 C12 -2.3(11) . .
C11 C12 C13 C10 3.9(10) . .
C2 C12 C13 C10 -176.6(6) 6 .
O1 C14 C15 C20 152.2(6) . .
O2 C14 C15 C20 -29.9(8) . .
O1 C14 C15 C16 -27.6(8) . .
O2 C14 C15 C16 150.3(6) . .
C20 C15 C16 C17 4.6(9) . .
C14 C15 C16 C17 -175.6(5) . .
C15 C16 C17 C18 -3.1(9) . .
C15 C16 C17 C8 176.3(5) . 5
C16 C17 C18 C19 -0.8(9) . .
C8 C17 C18 C19 179.8(5) 5 .
C17 C18 C19 C20 3.2(9) . .
C17 C18 C19 C21 -178.8(5) . 4_545
C18 C19 C20 C15 -1.6(9) . .
C21 C19 C20 C15 -179.6(5) 4_545 .
C16 C15 C20 C19 -2.2(9) . .
C14 C15 C20 C19 178.0(5) . .
C12 C11 N1 C9 0.5(9) . .
C12 C11 N1 Zn1 179.1(5) . .
C10 C9 N1 C11 1.4(10) . .
C10 C9 N1 Zn1 -177.1(5) . .
N3 C3 N2 C1 0.4(7) . .
C4 C3 N2 C1 179.7(6) . .
N3 C3 N2 Zn2 167.2(4) . .
C4 C3 N2 Zn2 -13.4(10) . .
C2 C1 N2 C3 -1.3(7) . .
C2 C1 N2 Zn2 -167.7(4) . .
N2 C3 N3 C7 -173.4(5) . .
C4 C3 N3 C7 7.2(9) . .
N2 C3 N3 C2 0.6(7) . .
C4 C3 N3 C2 -178.8(6) . .
C6 C7 N3 C3 -5.8(9) . .
C6 C7 N3 C2 -178.2(6) . .
C1 C2 N3 C3 -1.3(6) . .
C12 C2 N3 C3 -178.6(5) 6_556 .
C1 C2 N3 C7 171.9(6) . .
C12 C2 N3 C7 -5.3(10) 6_556 .
O2 C14 O1 Zn1 13.7(9) . .
C15 C14 O1 Zn1 -168.5(4) . .
O1 C14 O2 Zn2 -2.5(9) . .
C15 C14 O2 Zn2 179.7(4) . .
O4 C21 O3 Zn1 10.3(11) . .
C19 C21 O3 Zn1 -170.0(5) 4 .
O3 C21 O4 Zn2 4.6(9) . .
C19 C21 O4 Zn2 -175.1(4) 4 .
O7 C8 O6 Zn1 -28.2(9) . .
C17 C8 O6 Zn1 147.7(4) 5 .
Zn2 O5 Zn1 O6 140.33(18) . .
Zn2 O5 Zn1 O6 7.7(2) 2 .
Zn1 O5 Zn1 O6 -101.33(13) 2 .
Zn2 O5 Zn1 O1 56.49(19) . .
Zn2 O5 Zn1 O1 -76.2(2) 2 .
Zn1 O5 Zn1 O1 174.83(12) 2 .
Zn2 O5 Zn1 O3 -33.5(2) . .
Zn2 O5 Zn1 O3 -166.1(2) 2 .
Zn1 O5 Zn1 O3 84.87(15) 2 .
Zn2 O5 Zn1 O8 -118.34(14) . .
Zn2 O5 Zn1 O8 109.01(19) 2 .
Zn1 O5 Zn1 O8 0.0 2 .
Zn2 O5 Zn1 Zn2 -132.7(3) 2 .
Zn1 O5 Zn1 Zn2 118.34(14) 2 .
C8 O6 Zn1 O5 117.6(5) . .
C8 O6 Zn1 O1 -144.8(5) . .
C8 O6 Zn1 O3 -85.7(8) . .
C8 O6 Zn1 N1 -53.8(5) . .
C8 O6 Zn1 O8 37.8(5) . .
C8 O6 Zn1 Zn2 145.9(4) . .
C14 O1 Zn1 O5 -44.9(5) . .
C14 O1 Zn1 O6 -138.3(5) . .
C14 O1 Zn1 O3 55.1(5) . .
C14 O1 Zn1 N1 137.0(5) . .
C14 O1 Zn1 Zn2 -12.5(5) . .
C21 O3 Zn1 O5 8.7(7) . .
C21 O3 Zn1 O6 -147.7(7) . .
C21 O3 Zn1 O1 -89.2(7) . .
C21 O3 Zn1 N1 -179.8(7) . .
C21 O3 Zn1 O8 87.0(7) . .
C21 O3 Zn1 Zn2 -13.2(6) . .
C11 N1 Zn1 O6 -64.0(4) . .
C9 N1 Zn1 O6 114.5(5) . .
C11 N1 Zn1 O1 19.3(4) . .
C9 N1 Zn1 O1 -162.3(5) . .
C11 N1 Zn1 O3 107.8(5) . .
C9 N1 Zn1 O3 -73.8(5) . .
C11 N1 Zn1 O8 -165.7(4) . .
C9 N1 Zn1 O8 12.7(5) . .
C11 N1 Zn1 Zn2 84.6(5) . .
C9 N1 Zn1 Zn2 -96.9(5) . .
Zn1 O8 Zn1 O5 0.0 2 .
Zn1 O8 Zn1 O6 92.15(13) 2 .
Zn1 O8 Zn1 O3 -100.84(13) 2 .
Zn1 O8 Zn1 N1 177.38(13) 2 .
Zn1 O8 Zn1 Zn2 -33.77(2) 2 .
Zn2 O5 Zn2 O4 179.15(16) 2 .
Zn1 O5 Zn2 O4 53.0(2) . .
Zn1 O5 Zn2 O4 -61.0(2) 2 .
Zn2 O5 Zn2 N2 -45.9(2) 2 .
Zn1 O5 Zn2 N2 -172.0(2) . .
Zn1 O5 Zn2 N2 73.9(3) 2 .
Zn2 O5 Zn2 O2 71.81(15) 2 .
Zn1 O5 Zn2 O2 -54.3(2) . .
Zn1 O5 Zn2 O2 -168.4(2) 2 .
Zn2 O5 Zn2 Zn1 126.13(13) 2 .
Zn1 O5 Zn2 Zn1 -114.1(3) 2 .
C21 O4 Zn2 O5 -41.8(5) . .
C21 O4 Zn2 N2 173.8(5) . .
C21 O4 Zn2 O2 71.9(5) . .
C21 O4 Zn2 Zn1 -9.6(4) . .
C3 N2 Zn2 O5 155.4(4) . .
C1 N2 Zn2 O5 -40.6(6) . .
C3 N2 Zn2 O4 -64.0(5) . .
C1 N2 Zn2 O4 99.9(5) . .
C3 N2 Zn2 O2 34.5(5) . .
C1 N2 Zn2 O2 -161.6(5) . .
C3 N2 Zn2 Zn1 131.4(6) . .
C1 N2 Zn2 Zn1 -64.7(10) . .
C14 O2 Zn2 O5 28.3(6) . .
C14 O2 Zn2 O4 -94.5(5) . .
C14 O2 Zn2 N2 161.9(5) . .
C14 O2 Zn2 Zn1 -5.0(5) . .
O6 Zn1 Zn2 O5 -49.1(2) . .
O1 Zn1 Zn2 O5 -121.9(2) . .
O3 Zn1 Zn2 O5 144.1(2) . .
N1 Zn1 Zn2 O5 169.0(3) . .
O8 Zn1 Zn2 O5 60.9(2) . .
O5 Zn1 Zn2 O4 -135.5(2) . .
O6 Zn1 Zn2 O4 175.4(2) . .
O1 Zn1 Zn2 O4 102.55(19) . .
O3 Zn1 Zn2 O4 8.6(2) . .
N1 Zn1 Zn2 O4 33.4(3) . .
O8 Zn1 Zn2 O4 -74.68(16) . .
O5 Zn1 Zn2 N2 29.4(7) . .
O6 Zn1 Zn2 N2 -19.6(7) . .
O1 Zn1 Zn2 N2 -92.5(7) . .
O3 Zn1 Zn2 N2 173.5(7) . .
N1 Zn1 Zn2 N2 -161.6(7) . .
O8 Zn1 Zn2 N2 90.3(7) . .
O5 Zn1 Zn2 O2 128.5(2) . .
O6 Zn1 Zn2 O2 79.4(2) . .
O1 Zn1 Zn2 O2 6.57(18) . .
O3 Zn1 Zn2 O2 -87.4(2) . .
N1 Zn1 Zn2 O2 -62.6(3) . .
O8 Zn1 Zn2 O2 -170.66(17) . .
